data_7049501
loop_
_publ_author_name
'Settineri, Nicholas S.'
'Shiau, Angela A.'
'Arnold, John'

_publ_section_title
;
 Dioxygen reacts with metal-carbon bonds in thorium dialkyls to produce
 bis(alkoxides).
;
_journal_issue 17
_journal_name_full 'Dalton transactions (Cambridge, England : 2003)'
_journal_page_first 5569
_journal_page_last 5573
_journal_paper_doi 10.1039/c9dt00811j
_journal_volume 48
_journal_year 2019
_chemical_formula_sum 'C34 H78 N6 Si2 Th'
_chemical_formula_weight 859.24
_chemical_name_systematic Th(TIG)2(CH2SiMe3)2
_chemical_properties_physical Air-sensitive,Moisture-sensitive
_space_group_crystal_system monoclinic
_space_group_IT_number 15
_space_group_name_Hall '-C 2yc'
_space_group_name_H-M_alt 'C 1 2/c 1'
_symmetry_space_group_name_Hall '-C 2yc'
_symmetry_space_group_name_H-M 'C 1 2/c 1'
_atom_sites_solution_hydrogens geom
_atom_sites_solution_primary iterative
_atom_sites_solution_secondary difmap
_audit_creation_method SHELXL-2014/7
_audit_update_record
;
2019-02-21 deposited with the CCDC.    2019-03-27 downloaded from the CCDC.
;
_cell_angle_alpha 90
_cell_angle_beta 123.5780(10)
_cell_angle_gamma 90
_cell_formula_units_Z 4
_cell_length_a 24.340(2)
_cell_length_b 11.7801(11)
_cell_length_c 18.3484(17)
_cell_measurement_reflns_used 9861
_cell_measurement_temperature 100(2)
_cell_measurement_theta_max 25.34
_cell_measurement_theta_min 2.66
_cell_volume 4383.1(7)
_computing_cell_refinement 'Bruker SAINT'
_computing_data_collection 'Bruker APEX2'
_computing_data_reduction 'Bruker SAINT'
_computing_molecular_graphics 'Mercury 3.10'
_computing_publication_material WinGX
_computing_structure_refinement 'SHELXL-2014/7 (Sheldrick, 2014)'
_computing_structure_solution 'SHELXT (Sheldrick 2015)'
_diffrn_ambient_temperature 100(2)
_diffrn_detector_area_resol_mean 8.366
_diffrn_measured_fraction_theta_full 1.000
_diffrn_measured_fraction_theta_max 1.000
_diffrn_measurement_device_type 'Bruker APEX-II CCD'
_diffrn_measurement_method 'phi and omega scans'
_diffrn_radiation_type MoK\a
_diffrn_radiation_wavelength 0.71073
_diffrn_reflns_av_R_equivalents 0.0248
_diffrn_reflns_av_unetI/netI 0.0081
_diffrn_reflns_Laue_measured_fraction_full 1.000
_diffrn_reflns_Laue_measured_fraction_max 1.000
_diffrn_reflns_limit_h_max 29
_diffrn_reflns_limit_h_min -29
_diffrn_reflns_limit_k_max 14
_diffrn_reflns_limit_k_min -14
_diffrn_reflns_limit_l_max 22
_diffrn_reflns_limit_l_min -22
_diffrn_reflns_number 67790
_diffrn_reflns_point_group_measured_fraction_full 1.000
_diffrn_reflns_point_group_measured_fraction_max 1.000
_diffrn_reflns_theta_full 25.000
_diffrn_reflns_theta_max 25.347
_diffrn_reflns_theta_min 1.999
_diffrn_source 'microfocus sealed tube'
_exptl_absorpt_coefficient_mu 3.484
_exptl_absorpt_correction_T_max 0.745
_exptl_absorpt_correction_T_min 0.594
_exptl_absorpt_correction_type multi-scan
_exptl_absorpt_process_details SADABS
_exptl_crystal_colour Colorless
_exptl_crystal_density_diffrn 1.302
_exptl_crystal_description Block
_exptl_crystal_F_000 1768
_exptl_crystal_size_max 0.100
_exptl_crystal_size_mid 0.100
_exptl_crystal_size_min 0.100
_refine_diff_density_max 1.568
_refine_diff_density_min -0.814
_refine_diff_density_rms 0.067
_refine_ls_extinction_method none
_refine_ls_goodness_of_fit_ref 1.332
_refine_ls_hydrogen_treatment constr
_refine_ls_matrix_type full
_refine_ls_number_parameters 206
_refine_ls_number_reflns 4018
_refine_ls_number_restraints 0
_refine_ls_restrained_S_all 1.332
_refine_ls_R_factor_all 0.0145
_refine_ls_R_factor_gt 0.0137
_refine_ls_shift/su_max 0.002
_refine_ls_shift/su_mean 0.000
_refine_ls_structure_factor_coef Fsqd
_refine_ls_weighting_details 'w=1/[\s^2^(Fo^2^)+10.3927P] where P=(Fo^2^+2Fc^2^)/3'
_refine_ls_weighting_scheme calc
_refine_ls_wR_factor_gt 0.0326
_refine_ls_wR_factor_ref 0.0342
_reflns_Friedel_coverage 0.000
_reflns_number_gt 3935
_reflns_number_total 4018
_reflns_threshold_expression 'I > 2\s(I)'
_cod_data_source_file c9dt00811j2.cif
_cod_data_source_block Th(TIG)2(CH2TMS)2
_cod_depositor_comments 'Adding full bibliography for 7049498--7049503.cif.'
_cod_original_cell_volume 4383.0(7)
_cod_database_code 7049501
_shelx_shelxl_version_number 2014/7
_shelx_space_group_comment
;
The symmetry employed for this shelxl refinement is uniquely defined
by the following loop, which should always be used as a source of
symmetry information in preference to the above space-group names.
They are only intended as comments.
;
_shelx_estimated_absorpt_t_min 0.722
_shelx_estimated_absorpt_t_max 0.722

loop_
_space_group_symop_operation_xyz
'x, y, z'
'-x, y, -z+1/2'
'x+1/2, y+1/2, z'
'-x+1/2, y+1/2, -z+1/2'
'-x, -y, -z'
'x, -y, z-1/2'
'-x+1/2, -y+1/2, -z'
'x+1/2, -y+1/2, z-1/2'

loop_
_atom_site_label
_atom_site_type_symbol
_atom_site_fract_x
_atom_site_fract_y
_atom_site_fract_z
_atom_site_U_iso_or_equiv
_atom_site_adp_type
_atom_site_occupancy
_atom_site_site_symmetry_order
_atom_site_calc_flag
_atom_site_refinement_flags_posn
_atom_site_refinement_flags_adp
_atom_site_refinement_flags_occupancy
C1 C 0.41890(11) 0.43606(18) 0.38901(14) 0.0209(4) Uani 1 1 d . . .
H1A H 0.4553 0.4825 0.3973 0.031 Uiso 1 1 calc R U .
H1B H 0.4111 0.4541 0.4347 0.031 Uiso 1 1 calc R U .
H1C H 0.3789 0.4521 0.3315 0.031 Uiso 1 1 calc R U .
C2 C 0.43655(10) 0.31041(17) 0.39457(13) 0.0159(4) Uani 1 1 d . . .
H2 H 0.3993 0.2643 0.3873 0.019 Uiso 1 1 calc R U .
C3 C 0.49880(11) 0.28302(19) 0.48383(13) 0.0223(5) Uani 1 1 d . . .
H3A H 0.5092 0.2021 0.4864 0.033 Uiso 1 1 calc R U .
H3B H 0.4915 0.3010 0.5299 0.033 Uiso 1 1 calc R U .
H3C H 0.5357 0.3283 0.4923 0.033 Uiso 1 1 calc R U .
C4 C 0.40081(9) 0.21553(16) 0.25665(12) 0.0129(4) Uani 1 1 d . . .
C5 C 0.34234(12) 0.05506(19) 0.37386(15) 0.0254(5) Uani 1 1 d . . .
H5A H 0.3398 0.1303 0.3946 0.038 Uiso 1 1 calc R U .
H5B H 0.3652 0.0028 0.4236 0.038 Uiso 1 1 calc R U .
H5C H 0.2977 0.0268 0.3317 0.038 Uiso 1 1 calc R U .
C6 C 0.38019(11) 0.06322(17) 0.32986(13) 0.0184(4) Uani 1 1 d . . .
H6 H 0.4257 0.0888 0.3762 0.022 Uiso 1 1 calc R U .
C7 C 0.38774(12) -0.05395(18) 0.30096(15) 0.0244(5) Uani 1 1 d . . .
H7A H 0.3440 -0.0854 0.2583 0.037 Uiso 1 1 calc R U .
H7B H 0.4110 -0.1043 0.3519 0.037 Uiso 1 1 calc R U .
H7C H 0.4130 -0.0474 0.2741 0.037 Uiso 1 1 calc R U .
C8 C 0.25059(12) 0.2446(2) 0.22091(16) 0.0279(5) Uani 1 1 d . . .
H8A H 0.2465 0.2052 0.2648 0.042 Uiso 1 1 calc R U .
H8B H 0.2066 0.2653 0.1709 0.042 Uiso 1 1 calc R U .
H8C H 0.2771 0.3134 0.2467 0.042 Uiso 1 1 calc R U .
C9 C 0.28424(10) 0.16598(19) 0.19006(13) 0.0187(4) Uani 1 1 d . . .
H9 H 0.2833 0.2075 0.1418 0.022 Uiso 1 1 calc R U .
C10 C 0.24384(11) 0.0580(2) 0.14883(15) 0.0259(5) Uani 1 1 d . . .
H10A H 0.2657 0.0098 0.1287 0.039 Uiso 1 1 calc R U .
H10B H 0.1997 0.0782 0.0990 0.039 Uiso 1 1 calc R U .
H10C H 0.2402 0.0167 0.1923 0.039 Uiso 1 1 calc R U .
C11 C 0.42803(11) 0.05593(19) 0.12596(14) 0.0227(5) Uani 1 1 d . . .
H11A H 0.4612 0.0988 0.1229 0.034 Uiso 1 1 calc R U .
H11B H 0.4074 -0.0004 0.0788 0.034 Uiso 1 1 calc R U .
H11C H 0.4492 0.0172 0.1826 0.034 Uiso 1 1 calc R U .
C12 C 0.37547(10) 0.13721(17) 0.11607(12) 0.0146(4) Uani 1 1 d . . .
H12 H 0.3416 0.0929 0.1187 0.018 Uiso 1 1 calc R U .
C13 C 0.34195(11) 0.19978(19) 0.02875(13) 0.0205(4) Uani 1 1 d . . .
H13A H 0.3089 0.2523 0.0241 0.031 Uiso 1 1 calc R U .
H13B H 0.3204 0.1447 -0.0192 0.031 Uiso 1 1 calc R U .
H13C H 0.3750 0.2425 0.0254 0.031 Uiso 1 1 calc R U .
C14 C 0.55948(10) 0.50052(17) 0.36700(14) 0.0187(4) Uani 1 1 d . . .
H14A H 0.5248 0.5524 0.3597 0.022 Uiso 1 1 calc R U .
H14B H 0.5772 0.4609 0.4234 0.022 Uiso 1 1 calc R U .
C15 C 0.69955(12) 0.5057(2) 0.40772(16) 0.0282(5) Uani 1 1 d . . .
H15A H 0.7153 0.4605 0.4606 0.042 Uiso 1 1 calc R U .
H15B H 0.7349 0.5561 0.4169 0.042 Uiso 1 1 calc R U .
H15C H 0.6865 0.4551 0.3583 0.042 Uiso 1 1 calc R U .
C16 C 0.60048(13) 0.6798(2) 0.28366(17) 0.0351(6) Uani 1 1 d . . .
H16A H 0.5895 0.6293 0.2349 0.053 Uiso 1 1 calc R U .
H16B H 0.6365 0.7304 0.2956 0.053 Uiso 1 1 calc R U .
H16C H 0.5617 0.7251 0.2682 0.053 Uiso 1 1 calc R U .
C17 C 0.65623(12) 0.6972(2) 0.47606(17) 0.0309(5) Uani 1 1 d . . .
H17A H 0.6194 0.7454 0.4642 0.046 Uiso 1 1 calc R U .
H17B H 0.6913 0.7445 0.4811 0.046 Uiso 1 1 calc R U .
H17C H 0.6733 0.6557 0.5309 0.046 Uiso 1 1 calc R U .
N1 N 0.44539(8) 0.28055(14) 0.32372(10) 0.0140(3) Uani 1 1 d . . .
N2 N 0.35455(8) 0.14724(14) 0.25864(10) 0.0132(3) Uani 1 1 d . . .
N3 N 0.40505(8) 0.22225(15) 0.18685(11) 0.0159(3) Uani 1 1 d . . .
Si1 Si 0.62684(3) 0.59284(5) 0.38361(4) 0.01907(12) Uani 1 1 d . . .
Th1 Th 0.5000 0.35047(2) 0.2500 0.01141(4) Uani 1 2 d S T P

loop_
_atom_site_aniso_label
_atom_site_aniso_U_11
_atom_site_aniso_U_22
_atom_site_aniso_U_33
_atom_site_aniso_U_23
_atom_site_aniso_U_13
_atom_site_aniso_U_12
C1 0.0243(11) 0.0202(11) 0.0254(11) -0.0071(9) 0.0183(10) -0.0033(9)
C2 0.0198(10) 0.0181(10) 0.0153(10) -0.0059(8) 0.0132(9) -0.0047(8)
C3 0.0269(12) 0.0260(12) 0.0155(10) -0.0038(9) 0.0127(9) -0.0029(9)
C4 0.0130(9) 0.0121(9) 0.0148(9) -0.0001(7) 0.0084(8) 0.0015(7)
C5 0.0391(14) 0.0230(12) 0.0230(11) -0.0019(9) 0.0228(11) -0.0081(10)
C6 0.0236(11) 0.0164(10) 0.0153(10) -0.0006(8) 0.0108(9) -0.0035(8)
C7 0.0347(13) 0.0151(11) 0.0259(11) 0.0007(9) 0.0184(10) -0.0003(9)
C8 0.0235(12) 0.0329(13) 0.0316(12) 0.0001(10) 0.0179(11) 0.0037(10)
C9 0.0149(10) 0.0254(11) 0.0166(10) 0.0009(8) 0.0092(9) -0.0012(8)
C10 0.0202(11) 0.0334(13) 0.0226(11) -0.0055(10) 0.0109(10) -0.0115(10)
C11 0.0257(12) 0.0235(11) 0.0179(10) -0.0046(9) 0.0114(9) 0.0007(9)
C12 0.0158(10) 0.0171(10) 0.0124(9) -0.0048(8) 0.0088(8) -0.0043(8)
C13 0.0208(11) 0.0242(11) 0.0152(10) -0.0033(9) 0.0091(9) -0.0024(9)
C14 0.0207(11) 0.0158(10) 0.0217(10) -0.0033(8) 0.0131(9) -0.0025(8)
C15 0.0271(12) 0.0278(12) 0.0372(13) -0.0018(10) 0.0226(11) -0.0007(10)
C16 0.0380(15) 0.0274(13) 0.0427(15) 0.0062(11) 0.0240(13) -0.0063(11)
C17 0.0322(13) 0.0255(12) 0.0404(14) -0.0154(11) 0.0235(12) -0.0114(10)
N1 0.0161(8) 0.0160(8) 0.0144(8) -0.0041(7) 0.0112(7) -0.0032(7)
N2 0.0147(8) 0.0131(8) 0.0128(8) 0.0010(6) 0.0082(7) -0.0023(6)
N3 0.0175(9) 0.0184(9) 0.0133(8) -0.0038(7) 0.0093(7) -0.0051(7)
Si1 0.0218(3) 0.0155(3) 0.0241(3) -0.0034(2) 0.0153(3) -0.0035(2)
Th1 0.01285(6) 0.01047(5) 0.01359(5) 0.000 0.00898(4) 0.000

loop_
_atom_type_symbol
_atom_type_description
_atom_type_scat_dispersion_real
_atom_type_scat_dispersion_imag
_atom_type_scat_source
C C 0.0033 0.0016 'International Tables Vol C Tables 4.2.6.8 and 6.1.1.4'
H H 0.0000 0.0000 'International Tables Vol C Tables 4.2.6.8 and 6.1.1.4'
N N 0.0061 0.0033 'International Tables Vol C Tables 4.2.6.8 and 6.1.1.4'
Si Si 0.0817 0.0704 'International Tables Vol C Tables 4.2.6.8 and 6.1.1.4'
Th Th -7.2400 8.8979 'International Tables Vol C Tables 4.2.6.8 and 6.1.1.4'

loop_
_geom_angle_atom_site_label_1
_geom_angle_atom_site_label_2
_geom_angle_atom_site_label_3
_geom_angle
_geom_angle_site_symmetry_1
_geom_angle_site_symmetry_3
C2 C1 H1A 109.5 . .
C2 C1 H1B 109.5 . .
H1A C1 H1B 109.5 . .
C2 C1 H1C 109.5 . .
H1A C1 H1C 109.5 . .
H1B C1 H1C 109.5 . .
N1 C2 C3 110.68(16) . .
N1 C2 C1 110.19(16) . .
C3 C2 C1 110.56(17) . .
N1 C2 H2 108.4 . .
C3 C2 H2 108.4 . .
C1 C2 H2 108.4 . .
C2 C3 H3A 109.5 . .
C2 C3 H3B 109.5 . .
H3A C3 H3B 109.5 . .
C2 C3 H3C 109.5 . .
H3A C3 H3C 109.5 . .
H3B C3 H3C 109.5 . .
N1 C4 N3 113.04(17) . .
N1 C4 N2 123.90(17) . .
N3 C4 N2 123.06(17) . .
N1 C4 Th1 57.67(10) . .
N3 C4 Th1 55.41(10) . .
N2 C4 Th1 177.47(13) . .
C6 C5 H5A 109.5 . .
C6 C5 H5B 109.5 . .
H5A C5 H5B 109.5 . .
C6 C5 H5C 109.5 . .
H5A C5 H5C 109.5 . .
H5B C5 H5C 109.5 . .
N2 C6 C7 111.86(16) . .
N2 C6 C5 115.30(18) . .
C7 C6 C5 110.53(18) . .
N2 C6 H6 106.2 . .
C7 C6 H6 106.2 . .
C5 C6 H6 106.2 . .
C6 C7 H7A 109.5 . .
C6 C7 H7B 109.5 . .
H7A C7 H7B 109.5 . .
C6 C7 H7C 109.5 . .
H7A C7 H7C 109.5 . .
H7B C7 H7C 109.5 . .
C9 C8 H8A 109.5 . .
C9 C8 H8B 109.5 . .
H8A C8 H8B 109.5 . .
C9 C8 H8C 109.5 . .
H8A C8 H8C 109.5 . .
H8B C8 H8C 109.5 . .
N2 C9 C10 115.02(18) . .
N2 C9 C8 112.26(17) . .
C10 C9 C8 110.83(18) . .
N2 C9 H9 106.0 . .
C10 C9 H9 106.0 . .
C8 C9 H9 106.0 . .
C9 C10 H10A 109.5 . .
C9 C10 H10B 109.5 . .
H10A C10 H10B 109.5 . .
C9 C10 H10C 109.5 . .
H10A C10 H10C 109.5 . .
H10B C10 H10C 109.5 . .
C12 C11 H11A 109.5 . .
C12 C11 H11B 109.5 . .
H11A C11 H11B 109.5 . .
C12 C11 H11C 109.5 . .
H11A C11 H11C 109.5 . .
H11B C11 H11C 109.5 . .
N3 C12 C11 110.65(16) . .
N3 C12 C13 108.28(16) . .
C11 C12 C13 110.73(17) . .
N3 C12 H12 109.1 . .
C11 C12 H12 109.1 . .
C13 C12 H12 109.1 . .
C12 C13 H13A 109.5 . .
C12 C13 H13B 109.5 . .
H13A C13 H13B 109.5 . .
C12 C13 H13C 109.5 . .
H13A C13 H13C 109.5 . .
H13B C13 H13C 109.5 . .
Si1 C14 Th1 126.22(10) . .
Si1 C14 H14A 105.8 . .
Th1 C14 H14A 105.8 . .
Si1 C14 H14B 105.8 . .
Th1 C14 H14B 105.8 . .
H14A C14 H14B 106.2 . .
Si1 C15 H15A 109.5 . .
Si1 C15 H15B 109.5 . .
H15A C15 H15B 109.5 . .
Si1 C15 H15C 109.5 . .
H15A C15 H15C 109.5 . .
H15B C15 H15C 109.5 . .
Si1 C16 H16A 109.5 . .
Si1 C16 H16B 109.5 . .
H16A C16 H16B 109.5 . .
Si1 C16 H16C 109.5 . .
H16A C16 H16C 109.5 . .
H16B C16 H16C 109.5 . .
Si1 C17 H17A 109.5 . .
Si1 C17 H17B 109.5 . .
H17A C17 H17B 109.5 . .
Si1 C17 H17C 109.5 . .
H17A C17 H17C 109.5 . .
H17B C17 H17C 109.5 . .
C4 N1 C2 120.46(16) . .
C4 N1 Th1 95.39(11) . .
C2 N1 Th1 141.16(12) . .
C4 N2 C6 117.15(16) . .
C4 N2 C9 117.48(16) . .
C6 N2 C9 125.36(16) . .
C4 N3 C12 122.84(17) . .
C4 N3 Th1 97.77(12) . .
C12 N3 Th1 135.14(12) . .
C14 Si1 C15 110.65(10) . .
C14 Si1 C16 111.58(11) . .
C15 Si1 C16 107.29(12) . .
C14 Si1 C17 113.11(10) . .
C15 Si1 C17 107.78(11) . .
C16 Si1 C17 106.13(12) . .
N3 Th1 N3 103.88(8) . 2_655
N3 Th1 N1 53.75(5) . .
N3 Th1 N1 100.69(6) 2_655 .
N3 Th1 N1 100.69(6) . 2_655
N3 Th1 N1 53.76(5) 2_655 2_655
N1 Th1 N1 141.57(8) . 2_655
N3 Th1 C14 141.26(6) . .
N3 Th1 C14 94.71(6) 2_655 .
N1 Th1 C14 89.83(6) . .
N1 Th1 C14 117.59(6) 2_655 .
N3 Th1 C14 94.71(6) . 2_655
N3 Th1 C14 141.26(6) 2_655 2_655
N1 Th1 C14 117.59(6) . 2_655
N1 Th1 C14 89.83(6) 2_655 2_655
C14 Th1 C14 91.27(10) . 2_655
N3 Th1 C4 26.82(5) . .
N3 Th1 C4 103.17(5) 2_655 .
N1 Th1 C4 26.95(5) . .
N1 Th1 C4 122.46(5) 2_655 .
C14 Th1 C4 116.05(6) . .
C14 Th1 C4 108.34(6) 2_655 .
N3 Th1 C4 103.17(5) . 2_655
N3 Th1 C4 26.83(5) 2_655 2_655
N1 Th1 C4 122.46(5) . 2_655
N1 Th1 C4 26.94(5) 2_655 2_655
C14 Th1 C4 108.34(6) . 2_655
C14 Th1 C4 116.05(6) 2_655 2_655
C4 Th1 C4 114.77(7) . 2_655

loop_
_geom_bond_atom_site_label_1
_geom_bond_atom_site_label_2
_geom_bond_distance
_geom_bond_site_symmetry_2
C1 C2 1.529(3) .
C1 H1A 0.9800 .
C1 H1B 0.9800 .
C1 H1C 0.9800 .
C2 N1 1.473(2) .
C2 C3 1.529(3) .
C2 H2 1.0000 .
C3 H3A 0.9800 .
C3 H3B 0.9800 .
C3 H3C 0.9800 .
C4 N1 1.342(3) .
C4 N3 1.343(3) .
C4 N2 1.401(2) .
C4 Th1 2.9488(19) .
C5 C6 1.527(3) .
C5 H5A 0.9800 .
C5 H5B 0.9800 .
C5 H5C 0.9800 .
C6 N2 1.475(2) .
C6 C7 1.526(3) .
C6 H6 1.0000 .
C7 H7A 0.9800 .
C7 H7B 0.9800 .
C7 H7C 0.9800 .
C8 C9 1.537(3) .
C8 H8A 0.9800 .
C8 H8B 0.9800 .
C8 H8C 0.9800 .
C9 N2 1.476(3) .
C9 C10 1.528(3) .
C9 H9 1.0000 .
C10 H10A 0.9800 .
C10 H10B 0.9800 .
C10 H10C 0.9800 .
C11 C12 1.526(3) .
C11 H11A 0.9800 .
C11 H11B 0.9800 .
C11 H11C 0.9800 .
C12 N3 1.474(2) .
C12 C13 1.526(3) .
C12 H12 1.0000 .
C13 H13A 0.9800 .
C13 H13B 0.9800 .
C13 H13C 0.9800 .
C14 Si1 1.847(2) .
C14 Th1 2.528(2) .
C14 H14A 0.9900 .
C14 H14B 0.9900 .
C15 Si1 1.875(2) .
C15 H15A 0.9800 .
C15 H15B 0.9800 .
C15 H15C 0.9800 .
C16 Si1 1.877(3) .
C16 H16A 0.9800 .
C16 H16B 0.9800 .
C16 H16C 0.9800 .
C17 Si1 1.886(2) .
C17 H17A 0.9800 .
C17 H17B 0.9800 .
C17 H17C 0.9800 .
N1 Th1 2.5027(16) .
N3 Th1 2.4501(17) .
Th1 N3 2.4501(17) 2_655
Th1 N1 2.5028(16) 2_655
Th1 C14 2.528(2) 2_655
Th1 C4 2.9489(19) 2_655
